data_4516632
loop_
_publ_author_name
'Guo, Ling-Yu'
'Su, Hai-Feng'
'Kurmoo, Mohamedally'
'Wang, Xing-Po'
'Zhao, Quan-Qin'
'Lin, Shui-Chao'
'Tung, Chen-Ho'
'Sun, Di'
'Zheng, Lan-Sun'

_publ_section_title
;
 Multifunctional Triple-Decker Inverse 12-Metallacrown-4 Sandwiching
 Halides.
;
_journal_issue 23
_journal_name_full 'ACS applied materials &amp; interfaces'
_journal_page_first 19980
_journal_page_last 19987
_journal_paper_doi 10.1021/acsami.7b05191
_journal_volume 9
_journal_year 2017
_chemical_formula_sum 'C36 H24 Cl2 Cu12 N36 Na2 O24'
_chemical_formula_weight 2224.27
_space_group_crystal_system triclinic
_space_group_IT_number 2
_space_group_name_Hall '-P 1'
_space_group_name_H-M_alt 'P -1'
_atom_sites_solution_hydrogens geom
_audit_creation_method SHELXL-2014/7
_cell_angle_alpha 84.199(7)
_cell_angle_beta 82.718(8)
_cell_angle_gamma 67.584(7)
_cell_formula_units_Z 1
_cell_length_a 10.5333(9)
_cell_length_b 12.8234(12)
_cell_length_c 13.1215(12)
_cell_measurement_reflns_used 1381
_cell_measurement_temperature 298(2)
_cell_measurement_theta_max 19.852
_cell_measurement_theta_min 2.842
_cell_volume 1622.5(3)
_computing_structure_refinement 'SHELXL-2014/7 (Sheldrick, 2014)'
_diffrn_ambient_temperature 298(2)
_diffrn_measured_fraction_theta_full 0.997
_diffrn_measured_fraction_theta_max 0.997
_diffrn_measurement_device_type 'CCD area detector'
_diffrn_radiation_type MoK\a
_diffrn_radiation_wavelength 0.71073
_diffrn_reflns_av_R_equivalents 0.0800
_diffrn_reflns_av_unetI/netI 0.1108
_diffrn_reflns_Laue_measured_fraction_full 0.997
_diffrn_reflns_Laue_measured_fraction_max 0.997
_diffrn_reflns_limit_h_max 12
_diffrn_reflns_limit_h_min -12
_diffrn_reflns_limit_k_max 15
_diffrn_reflns_limit_k_min -15
_diffrn_reflns_limit_l_max 15
_diffrn_reflns_limit_l_min -15
_diffrn_reflns_number 15463
_diffrn_reflns_point_group_measured_fraction_full 0.997
_diffrn_reflns_point_group_measured_fraction_max 0.997
_diffrn_reflns_theta_full 25.000
_diffrn_reflns_theta_max 25.000
_diffrn_reflns_theta_min 2.737
_exptl_absorpt_coefficient_mu 4.047
_exptl_absorpt_correction_T_max 0.7456
_exptl_absorpt_correction_T_min 0.6306
_exptl_absorpt_correction_type multi-scan
_exptl_absorpt_process_details sadabs
_exptl_crystal_colour yellow
_exptl_crystal_density_diffrn 2.276
_exptl_crystal_density_method 'not measured'
_exptl_crystal_description rod
_exptl_crystal_F_000 1088
_exptl_crystal_size_max 0.150
_exptl_crystal_size_mid 0.100
_exptl_crystal_size_min 0.080
_exptl_transmission_factor_max 0.8458
_exptl_transmission_factor_min 0.8458
_refine_diff_density_max 0.638
_refine_diff_density_min -0.667
_refine_diff_density_rms 0.113
_refine_ls_extinction_method none
_refine_ls_goodness_of_fit_ref 0.950
_refine_ls_hydrogen_treatment constr
_refine_ls_matrix_type full
_refine_ls_number_parameters 505
_refine_ls_number_reflns 5724
_refine_ls_number_restraints 0
_refine_ls_restrained_S_all 0.950
_refine_ls_R_factor_all 0.1213
_refine_ls_R_factor_gt 0.0479
_refine_ls_shift/su_max 0.001
_refine_ls_shift/su_mean 0.000
_refine_ls_structure_factor_coef Fsqd
_refine_ls_weighting_details 'w=1/[\s^2^(Fo^2^)+(0.0327P)^2^] where P=(Fo^2^+2Fc^2^)/3'
_refine_ls_weighting_scheme calc
_refine_ls_wR_factor_gt 0.0794
_refine_ls_wR_factor_ref 0.1006
_reflns_Friedel_coverage 0.000
_reflns_number_gt 3130
_reflns_number_total 5724
_reflns_threshold_expression 'I > 2\s(I)'
_cod_data_source_file am7b05191_si_002.cif
_cod_data_source_block p1
_cod_database_code 4516632
_shelx_shelxl_version_number 2014/7
_shelx_space_group_comment
;
The symmetry employed for this shelxl refinement is uniquely defined
by the following loop, which should always be used as a source of
symmetry information in preference to the above space-group names.
They are only intended as comments.
;
_shelx_estimated_absorpt_t_min 0.582
_shelx_estimated_absorpt_t_max 0.738

loop_
_space_group_symop_operation_xyz
'x, y, z'
'-x, -y, -z'

loop_
_atom_site_label
_atom_site_type_symbol
_atom_site_fract_x
_atom_site_fract_y
_atom_site_fract_z
_atom_site_U_iso_or_equiv
_atom_site_adp_type
_atom_site_occupancy
_atom_site_site_symmetry_order
_atom_site_calc_flag
_atom_site_refinement_flags_posn
_atom_site_refinement_flags_adp
Cu3 Cu 0.44827(9) 0.40961(7) 0.38570(6) 0.0398(3) Uani 1 1 d . .
Cu4 Cu 0.32594(9) 0.51856(7) 0.63006(7) 0.0401(3) Uani 1 1 d . .
Cu5 Cu 0.06490(9) 0.74895(8) 0.52021(6) 0.0427(3) Uani 1 1 d . .
Cu6 Cu 0.18407(9) 0.64129(7) 0.27741(7) 0.0423(3) Uani 1 1 d . .
Cl1 Cl 0.1805(2) 0.54176(15) 0.46684(13) 0.0505(6) Uani 1 1 d . .
Na1 Na 0.6676(3) 0.0431(3) 0.9695(2) 0.0688(10) Uani 1 1 d . .
O5 O 0.7237(5) 0.0988(4) 0.7635(4) 0.0592(16) Uani 1 1 d . .
O6 O 0.8010(5) 0.0333(4) 0.6134(4) 0.0578(16) Uani 1 1 d . .
O7 O 0.5771(6) 0.2754(4) -0.0270(4) 0.0611(17) Uani 1 1 d . .
O8 O 0.4050(5) 0.4120(4) -0.0916(4) 0.0511(15) Uani 1 1 d . .
O9 O -0.2191(6) 1.0597(4) 0.1437(4) 0.0609(16) Uani 1 1 d . .
O10 O -0.2997(5) 1.1214(4) 0.2942(4) 0.0516(15) Uani 1 1 d . .
O11 O -0.0637(5) 0.8877(5) 0.9314(4) 0.0665(18) Uani 1 1 d . .
O12 O 0.0919(6) 0.7439(5) 0.9992(4) 0.0696(18) Uani 1 1 d . .
N7 N 0.7257(6) 0.1086(5) 0.6690(5) 0.0366(15) Uani 1 1 d . .
N8 N 0.4767(5) 0.3824(4) 0.6055(4) 0.0287(14) Uani 1 1 d . .
N9 N 0.5236(5) 0.3397(5) 0.5083(4) 0.0322(15) Uani 1 1 d . .
N10 N 0.4208(5) 0.4320(5) 0.2447(4) 0.0317(14) Uani 1 1 d . .
N11 N 0.3148(5) 0.5218(4) 0.2035(4) 0.0317(15) Uani 1 1 d . .
N12 N 0.4731(6) 0.3620(5) -0.0185(4) 0.0377(16) Uani 1 1 d . .
N13 N 0.0482(5) 0.7856(4) 0.2989(4) 0.0327(15) Uani 1 1 d . .
N14 N -0.0043(6) 0.8250(4) 0.3974(4) 0.0337(15) Uani 1 1 d . .
N15 N -0.2182(6) 1.0500(5) 0.2384(5) 0.0385(16) Uani 1 1 d . .
N16 N 0.0987(5) 0.7337(5) 0.6596(4) 0.0345(15) Uani 1 1 d . .
N17 N 0.1983(5) 0.6386(4) 0.7031(4) 0.0347(15) Uani 1 1 d . .
N18 N 0.0336(7) 0.7974(5) 0.9249(5) 0.0479(18) Uani 1 1 d . .
C7 C 0.5459(7) 0.3043(6) 0.6732(5) 0.0345(18) Uani 1 1 d . .
H7 H 0.5342 0.3107 0.7440 0.041 Uiso 1 1 calc R U
C8 C 0.6375(7) 0.2126(5) 0.6229(5) 0.0294(17) Uani 1 1 d . .
C9 C 0.6206(7) 0.2377(6) 0.5208(5) 0.0330(18) Uani 1 1 d . .
H9 H 0.6694 0.1906 0.4681 0.040 Uiso 1 1 calc R U
C10 C 0.4888(6) 0.3644(5) 0.1687(5) 0.0298(17) Uani 1 1 d . .
H10 H 0.5645 0.2972 0.1756 0.036 Uiso 1 1 calc R U
C11 C 0.4308(7) 0.4088(6) 0.0797(5) 0.0315(17) Uani 1 1 d . .
C12 C 0.3201(6) 0.5074(5) 0.1040(5) 0.0312(18) Uani 1 1 d . .
H12 H 0.2598 0.5553 0.0584 0.037 Uiso 1 1 calc R U
C13 C -0.0228(7) 0.8625(6) 0.2319(5) 0.0344(18) Uani 1 1 d . .
H13 H -0.0084 0.8575 0.1608 0.041 Uiso 1 1 calc R U
C14 C -0.1205(7) 0.9507(5) 0.2820(5) 0.0300(17) Uani 1 1 d . .
C15 C -0.1053(7) 0.9253(6) 0.3852(5) 0.0380(19) Uani 1 1 d . .
H15 H -0.1573 0.9710 0.4380 0.046 Uiso 1 1 calc R U
C16 C 0.0279(7) 0.8014(6) 0.7337(5) 0.0368(19) Uani 1 1 d . .
H16 H -0.0440 0.8707 0.7249 0.044 Uiso 1 1 calc R U
C17 C 0.0787(7) 0.7520(6) 0.8266(5) 0.0334(18) Uani 1 1 d . .
C18 C 0.1856(7) 0.6530(6) 0.8031(5) 0.0347(18) Uani 1 1 d . .
H18 H 0.2413 0.6031 0.8505 0.042 Uiso 1 1 calc R U
Cu1 Cu 0.19608(10) 0.32725(8) 0.55789(7) 0.0480(3) Uani 1 1 d . .
Cu2 Cu 0.07534(10) 0.44346(8) 0.32173(7) 0.0486(3) Uani 1 1 d . .
O1 O 0.1621(6) 0.3303(5) 1.0406(4) 0.0625(17) Uani 1 1 d . .
O2 O 0.3231(6) 0.1881(5) 0.9682(4) 0.0673(18) Uani 1 1 d . .
O3 O 0.5417(6) -0.0441(4) 0.3226(5) 0.0679(18) Uani 1 1 d . .
O4 O 0.4781(5) 0.0370(5) 0.1733(5) 0.0685(18) Uani 1 1 d . .
N1 N 0.2221(7) 0.2783(6) 0.9642(5) 0.0432(17) Uani 1 1 d . .
N2 N 0.0567(5) 0.4361(4) 0.7461(4) 0.0347(15) Uani 1 1 d . .
N3 N 0.1631(6) 0.3473(5) 0.7000(4) 0.0334(14) Uani 1 1 d . .
N4 N 0.2611(6) 0.2530(5) 0.4354(4) 0.0359(15) Uani 1 1 d . .
N5 N 0.2119(5) 0.3000(4) 0.3406(4) 0.0307(14) Uani 1 1 d . .
N6 N 0.4706(6) 0.0366(6) 0.2690(5) 0.0459(17) Uani 1 1 d . .
C1 C 0.0657(7) 0.4218(6) 0.8467(5) 0.0378(19) Uani 1 1 d . .
H1 H 0.0069 0.4700 0.8956 0.045 Uiso 1 1 calc R U
C2 C 0.1761(7) 0.3240(6) 0.8672(5) 0.0314(17) Uani 1 1 d . .
C3 C 0.2347(7) 0.2795(6) 0.7727(5) 0.0402(19) Uani 1 1 d . .
H3 H 0.3114 0.2133 0.7623 0.048 Uiso 1 1 calc R U
C4 C 0.3600(7) 0.1520(6) 0.4192(5) 0.0393(19) Uani 1 1 d . .
H4 H 0.4099 0.1020 0.4693 0.047 Uiso 1 1 calc R U
C5 C 0.3761(7) 0.1339(6) 0.3156(5) 0.0320(18) Uani 1 1 d . .
C6 C 0.2815(7) 0.2280(6) 0.2703(5) 0.0372(19) Uani 1 1 d . .
H6 H 0.2687 0.2389 0.2006 0.045 Uiso 1 1 calc R U

loop_
_atom_site_aniso_label
_atom_site_aniso_U_11
_atom_site_aniso_U_22
_atom_site_aniso_U_33
_atom_site_aniso_U_23
_atom_site_aniso_U_13
_atom_site_aniso_U_12
Cu3 0.0493(6) 0.0409(6) 0.0264(5) 0.0022(4) -0.0118(4) -0.0122(5)
Cu4 0.0386(6) 0.0307(5) 0.0392(6) -0.0063(4) 0.0040(4) -0.0012(4)
Cu5 0.0437(6) 0.0488(6) 0.0275(5) 0.0029(4) -0.0081(4) -0.0082(5)
Cu6 0.0365(6) 0.0359(6) 0.0444(6) -0.0136(5) -0.0037(4) 0.0004(5)
Cl1 0.0755(15) 0.0305(11) 0.0339(10) -0.0027(8) -0.0144(10) -0.0038(10)
Na1 0.086(3) 0.055(2) 0.055(2) -0.0030(17) -0.0126(18) -0.0117(19)
O5 0.069(4) 0.059(4) 0.035(3) 0.018(3) -0.014(3) -0.009(3)
O6 0.059(4) 0.028(3) 0.067(4) -0.002(3) -0.014(3) 0.009(3)
O7 0.065(4) 0.045(4) 0.046(3) -0.018(3) 0.006(3) 0.009(3)
O8 0.064(4) 0.059(4) 0.026(3) -0.007(3) -0.008(3) -0.017(3)
O9 0.078(4) 0.062(4) 0.037(3) 0.002(3) -0.025(3) -0.014(3)
O10 0.048(3) 0.038(3) 0.053(4) -0.003(3) -0.004(3) 0.003(3)
O11 0.048(4) 0.065(4) 0.057(4) -0.023(3) 0.005(3) 0.012(3)
O12 0.079(4) 0.073(4) 0.030(3) -0.004(3) -0.009(3) 0.003(4)
N7 0.033(4) 0.034(4) 0.040(4) 0.015(3) -0.011(3) -0.012(3)
N8 0.033(4) 0.029(3) 0.024(3) 0.000(3) -0.003(3) -0.012(3)
N9 0.031(4) 0.035(4) 0.024(3) -0.007(3) 0.001(3) -0.004(3)
N10 0.028(3) 0.035(4) 0.027(3) -0.007(3) -0.007(3) -0.003(3)
N11 0.035(4) 0.023(3) 0.028(3) 0.001(3) -0.005(3) -0.001(3)
N12 0.044(4) 0.033(4) 0.033(4) -0.014(3) 0.004(3) -0.011(3)
N13 0.032(4) 0.031(3) 0.029(3) -0.013(3) -0.002(3) -0.002(3)
N14 0.035(4) 0.028(3) 0.031(3) 0.000(3) -0.009(3) -0.001(3)
N15 0.037(4) 0.039(4) 0.036(4) -0.004(3) -0.009(3) -0.009(3)
N16 0.030(4) 0.037(4) 0.026(3) -0.007(3) 0.000(3) -0.001(3)
N17 0.032(4) 0.027(3) 0.031(4) 0.000(3) 0.000(3) 0.004(3)
N18 0.042(4) 0.045(4) 0.043(4) -0.012(4) 0.006(4) -0.001(4)
C7 0.043(5) 0.037(5) 0.024(4) 0.006(3) -0.008(4) -0.017(4)
C8 0.028(4) 0.021(4) 0.032(4) -0.001(3) -0.008(3) 0.000(3)
C9 0.031(4) 0.032(4) 0.026(4) -0.006(3) 0.000(3) -0.001(4)
C10 0.019(4) 0.025(4) 0.034(4) -0.001(3) 0.002(3) 0.003(3)
C11 0.035(4) 0.029(4) 0.025(4) 0.002(3) -0.007(3) -0.005(3)
C12 0.027(4) 0.034(4) 0.027(4) -0.002(3) -0.012(3) -0.003(3)
C13 0.039(5) 0.035(4) 0.026(4) 0.001(3) -0.003(4) -0.010(4)
C14 0.026(4) 0.026(4) 0.032(4) 0.001(3) -0.004(3) -0.003(3)
C15 0.044(5) 0.037(5) 0.027(4) -0.004(3) -0.002(4) -0.007(4)
C16 0.030(4) 0.030(4) 0.040(5) -0.002(4) 0.005(4) -0.002(3)
C17 0.032(4) 0.036(4) 0.019(4) 0.000(3) 0.007(3) -0.001(4)
C18 0.033(4) 0.032(4) 0.028(4) 0.005(3) -0.003(3) -0.001(4)
Cu1 0.0501(6) 0.0555(7) 0.0294(5) -0.0123(5) 0.0006(5) -0.0085(5)
Cu2 0.0443(6) 0.0388(6) 0.0468(6) 0.0049(5) -0.0073(5) 0.0012(5)
O1 0.083(4) 0.073(4) 0.028(3) 0.000(3) -0.007(3) -0.025(4)
O2 0.076(5) 0.054(4) 0.057(4) 0.021(3) -0.024(3) -0.009(4)
O3 0.064(4) 0.031(3) 0.086(4) -0.009(3) -0.003(3) 0.009(3)
O4 0.060(4) 0.068(4) 0.062(4) -0.028(3) 0.007(3) -0.006(3)
N1 0.055(5) 0.042(4) 0.036(4) 0.004(3) -0.007(4) -0.022(4)
N2 0.036(4) 0.030(3) 0.029(3) -0.003(3) -0.005(3) -0.002(3)
N3 0.031(4) 0.035(4) 0.028(3) -0.003(3) 0.000(3) -0.005(3)
N4 0.038(4) 0.034(4) 0.030(3) 0.000(3) -0.002(3) -0.007(3)
N5 0.030(3) 0.028(3) 0.024(3) -0.001(3) -0.001(3) -0.001(3)
N6 0.040(4) 0.048(5) 0.052(5) -0.017(4) 0.008(4) -0.020(4)
C1 0.049(5) 0.038(5) 0.026(4) -0.003(4) 0.002(4) -0.018(4)
C2 0.036(5) 0.034(4) 0.025(4) 0.002(3) -0.009(3) -0.014(4)
C3 0.036(5) 0.035(5) 0.049(5) 0.000(4) -0.006(4) -0.012(4)
C4 0.040(5) 0.027(4) 0.039(5) 0.008(3) -0.013(4) 0.001(4)
C5 0.032(4) 0.025(4) 0.034(4) -0.009(3) 0.013(3) -0.008(4)
C6 0.046(5) 0.036(5) 0.031(4) 0.002(4) -0.008(4) -0.016(4)

loop_
_atom_type_symbol
_atom_type_description
_atom_type_scat_dispersion_real
_atom_type_scat_dispersion_imag
_atom_type_scat_source
C C 0.0033 0.0016 'International Tables Vol C Tables 4.2.6.8 and 6.1.1.4'
H H 0.0000 0.0000 'International Tables Vol C Tables 4.2.6.8 and 6.1.1.4'
Cl Cl 0.1484 0.1585 'International Tables Vol C Tables 4.2.6.8 and 6.1.1.4'
Cu Cu 0.3201 1.2651 'International Tables Vol C Tables 4.2.6.8 and 6.1.1.4'
N N 0.0061 0.0033 'International Tables Vol C Tables 4.2.6.8 and 6.1.1.4'
Na Na 0.0362 0.0249 'International Tables Vol C Tables 4.2.6.8 and 6.1.1.4'
O O 0.0106 0.0060 'International Tables Vol C Tables 4.2.6.8 and 6.1.1.4'

loop_
_geom_angle_atom_site_label_1
_geom_angle_atom_site_label_2
_geom_angle_atom_site_label_3
_geom_angle
_geom_angle_site_symmetry_1
_geom_angle_site_symmetry_3
N9 Cu3 N10 159.5(2) . .
N9 Cu3 Cl1 99.35(16) . .
N10 Cu3 Cl1 98.97(16) . .
N9 Cu3 Cu4 81.04(17) . 2_666
N10 Cu3 Cu4 96.56(17) . 2_666
Cl1 Cu3 Cu4 123.11(5) . 2_666
N17 Cu4 N8 158.7(2) . .
N17 Cu4 Cl1 98.06(18) . .
N8 Cu4 Cl1 102.01(16) . .
N17 Cu4 Cu3 97.29(18) . 2_666
N8 Cu4 Cu3 78.36(16) . 2_666
Cl1 Cu4 Cu3 121.31(6) . 2_666
N14 Cu5 N16 156.5(2) . .
N14 Cu5 Cl1 101.62(17) . .
N16 Cu5 Cl1 101.88(17) . .
N11 Cu6 N13 157.7(2) . .
N11 Cu6 Cl1 101.17(17) . .
N13 Cu6 Cl1 100.98(17) . .
Cu5 Cl1 Cu6 82.89(6) . .
Cu5 Cl1 Cu4 82.71(6) . .
Cu6 Cl1 Cu4 133.66(9) . .
Cu5 Cl1 Cu3 133.56(9) . .
Cu6 Cl1 Cu3 79.81(6) . .
Cu4 Cl1 Cu3 78.99(6) . .
Cu5 Cl1 Cu1 135.73(8) . .
Cu6 Cl1 Cu1 137.78(7) . .
Cu4 Cl1 Cu1 77.66(5) . .
Cu3 Cl1 Cu1 80.75(5) . .
Cu5 Cl1 Cu2 124.39(7) . .
Cu6 Cl1 Cu2 67.96(5) . .
Cu4 Cl1 Cu2 150.41(7) . .
Cu3 Cl1 Cu2 87.70(5) . .
Cu1 Cl1 Cu2 74.16(5) . .
O7 Na1 O9 80.26(17) 1_556 1_646
O7 Na1 O5 79.69(17) 1_556 .
O9 Na1 O5 131.4(2) 1_646 .
O7 Na1 O11 128.6(2) 1_556 1_645
O9 Na1 O11 79.52(18) 1_646 1_645
O5 Na1 O11 79.37(17) . 1_645
O7 Na1 O2 157.5(2) 1_556 2_657
O9 Na1 O2 93.51(17) 1_646 2_657
O5 Na1 O2 119.22(19) . 2_657
O11 Na1 O2 70.37(18) 1_645 2_657
O7 Na1 Na1 107.58(17) 1_556 2_657
O9 Na1 Na1 113.92(18) 1_646 2_657
O5 Na1 Na1 114.27(18) . 2_657
O11 Na1 Na1 123.87(19) 1_645 2_657
O2 Na1 Na1 55.20(14) 2_657 2_657
N7 O5 Na1 162.8(5) . .
N12 O7 Na1 143.5(5) . 1_554
N15 O9 Na1 149.7(5) . 1_464
N18 O11 Na1 160.1(5) . 1_465
O6 N7 O5 122.6(6) . .
O6 N7 C8 119.1(6) . .
O5 N7 C8 118.3(6) . .
C7 N8 N9 107.2(5) . .
C7 N8 Cu4 128.6(5) . .
N9 N8 Cu4 123.7(4) . .
C9 N9 N8 107.5(5) . .
C9 N9 Cu3 127.1(4) . .
N8 N9 Cu3 125.1(4) . .
C10 N10 N11 107.4(5) . .
C10 N10 Cu3 128.5(5) . .
N11 N10 Cu3 123.9(4) . .
C12 N11 N10 108.2(5) . .
C12 N11 Cu6 126.4(4) . .
N10 N11 Cu6 125.4(4) . .
O7 N12 O8 123.4(6) . .
O7 N12 C11 118.2(6) . .
O8 N12 C11 118.5(6) . .
C13 N13 N14 107.5(5) . .
C13 N13 Cu6 129.5(5) . .
N14 N13 Cu6 122.7(4) . .
C15 N14 N13 107.2(5) . .
C15 N14 Cu5 128.2(4) . .
N13 N14 Cu5 124.6(4) . .
O10 N15 O9 122.2(6) . .
O10 N15 C14 119.9(6) . .
O9 N15 C14 117.9(6) . .
C16 N16 N17 108.6(5) . .
C16 N16 Cu5 127.8(5) . .
N17 N16 Cu5 123.3(4) . .
C18 N17 N16 106.8(5) . .
C18 N17 Cu4 128.1(5) . .
N16 N17 Cu4 125.1(4) . .
O11 N18 O12 123.0(6) . .
O11 N18 C17 118.1(6) . .
O12 N18 C17 118.9(6) . .
N8 C7 C8 109.7(6) . .
C9 C8 C7 106.1(6) . .
C9 C8 N7 127.0(6) . .
C7 C8 N7 126.8(6) . .
N9 C9 C8 109.5(6) . .
N10 C10 C11 109.6(6) . .
C10 C11 C12 106.3(6) . .
C10 C11 N12 126.8(6) . .
C12 C11 N12 126.8(6) . .
N11 C12 C11 108.5(6) . .
N13 C13 C14 110.0(6) . .
C13 C14 C15 106.2(6) . .
C13 C14 N15 127.9(6) . .
C15 C14 N15 125.8(6) . .
N14 C15 C14 109.1(6) . .
N16 C16 C17 108.7(6) . .
C18 C17 C16 105.8(6) . .
C18 C17 N18 127.1(6) . .
C16 C17 N18 127.1(6) . .
N17 C18 C17 110.1(6) . .
N4 Cu1 N3 158.9(2) . .
N4 Cu1 Cl1 94.71(18) . .
N3 Cu1 Cl1 104.59(18) . .
N5 Cu2 N2 157.7(2) . 2_566
N5 Cu2 Cl1 92.94(17) . .
N2 Cu2 Cl1 106.82(17) 2_566 .
N1 O2 Na1 129.4(5) . 2_657
O1 N1 O2 122.9(6) . .
O1 N1 C2 118.6(6) . .
O2 N1 C2 118.4(6) . .
C1 N2 N3 107.9(5) . .
C1 N2 Cu2 126.0(5) . 2_566
N3 N2 Cu2 126.1(4) . 2_566
C3 N3 N2 108.5(5) . .
C3 N3 Cu1 126.6(5) . .
N2 N3 Cu1 124.9(4) . .
C4 N4 N5 107.5(5) . .
C4 N4 Cu1 129.2(5) . .
N5 N4 Cu1 123.4(4) . .
C6 N5 N4 108.0(5) . .
C6 N5 Cu2 127.9(5) . .
N4 N5 Cu2 124.1(4) . .
O3 N6 O4 123.1(6) . .
O3 N6 C5 119.9(7) . .
O4 N6 C5 117.0(7) . .
N2 C1 C2 109.1(6) . .
C1 C2 C3 106.1(6) . .
C1 C2 N1 127.3(6) . .
C3 C2 N1 126.5(7) . .
N3 C3 C2 108.5(6) . .
N4 C4 C5 108.7(6) . .
C6 C5 C4 106.3(6) . .
C6 C5 N6 128.4(7) . .
C4 C5 N6 125.3(7) . .
N5 C6 C5 109.5(6) . .

loop_
_geom_bond_atom_site_label_1
_geom_bond_atom_site_label_2
_geom_bond_distance
_geom_bond_site_symmetry_2
Cu3 N9 1.874(5) .
Cu3 N10 1.885(5) .
Cu3 Cl1 2.814(2) .
Cu3 Cu4 2.8381(13) 2_666
Cu4 N17 1.868(5) .
Cu4 N8 1.882(5) .
Cu4 Cl1 2.716(2) .
Cu4 Cu3 2.8382(13) 2_666
Cu5 N14 1.875(5) .
Cu5 N16 1.884(5) .
Cu5 Cl1 2.593(2) .
Cu6 N11 1.881(5) .
Cu6 N13 1.881(5) .
Cu6 Cl1 2.680(2) .
Cl1 Cu1 2.839(2) .
Cl1 Cu2 2.920(2) .
Na1 O7 2.762(6) 1_556
Na1 O9 2.770(6) 1_646
Na1 O5 2.774(6) .
Na1 O11 2.788(6) 1_645
Na1 O2 2.963(7) 2_657
Na1 Na1 4.051(7) 2_657
O5 N7 1.233(7) .
O6 N7 1.227(7) .
O7 N12 1.230(6) .
O7 Na1 2.762(6) 1_554
O8 N12 1.243(7) .
O9 N15 1.237(6) .
O9 Na1 2.770(6) 1_464
O10 N15 1.219(6) .
O11 N18 1.222(7) .
O11 Na1 2.788(6) 1_465
O12 N18 1.222(7) .
N7 C8 1.428(8) .
N8 C7 1.323(7) .
N8 N9 1.395(6) .
N9 C9 1.327(7) .
N10 C10 1.334(7) .
N10 N11 1.383(6) .
N11 C12 1.328(7) .
N12 C11 1.423(8) .
N13 C13 1.317(8) .
N13 N14 1.403(7) .
N14 C15 1.331(7) .
N15 C14 1.418(8) .
N16 C16 1.322(7) .
N16 N17 1.395(7) .
N17 C18 1.327(8) .
N18 C17 1.419(8) .
C7 C8 1.371(8) .
C8 C9 1.364(8) .
C10 C11 1.357(8) .
C11 C12 1.386(8) .
C13 C14 1.364(8) .
C14 C15 1.376(8) .
C16 C17 1.387(9) .
C17 C18 1.369(8) .
Cu1 N4 1.868(5) .
Cu1 N3 1.878(5) .
Cu2 N5 1.869(5) .
Cu2 N2 1.873(5) 2_566
O1 N1 1.225(7) .
O2 N1 1.239(7) .
O2 Na1 2.963(7) 2_657
O3 N6 1.233(7) .
O4 N6 1.247(7) .
N1 C2 1.410(8) .
N2 C1 1.324(8) .
N2 N3 1.384(7) .
N2 Cu2 1.873(5) 2_566
N3 C3 1.322(8) .
N4 C4 1.334(8) .
N4 N5 1.398(7) .
N5 C6 1.314(8) .
N6 C5 1.405(8) .
C1 C2 1.377(8) .
C2 C3 1.387(9) .
C4 C5 1.380(9) .
C5 C6 1.375(8) .
